data_4132318
loop_
_publ_author_name
'Ghana, Priyabrata'
'Arz, Marius I.'
'Chakraborty, Uttam'
'Schnakenburg, Gregor'
'Filippou, Alexander C.'

_publ_section_title
;
 Linearly Two-Coordinated Silicon: Transition Metal Complexes with the
 Functional Groups M\\tb Si-M and M&#x2550;Si&#x2550;M.
;
_journal_issue 23
_journal_name_full 'Journal of the American Chemical Society'
_journal_page_first 7187
_journal_page_last 7198
_journal_paper_doi 10.1021/jacs.8b02902
_journal_volume 140
_journal_year 2018
_chemical_formula_moiety 'C34 H44 B2 Mo2 N12 O4 Si, 2(C18 H42 K O9)'
_chemical_formula_sum 'C70 H128 B2 K2 Mo2 N12 O22 Si'
_chemical_formula_weight 1809.63
_space_group_IT_number 61
_space_group_name_Hall '-P 2ac 2ab'
_space_group_name_H-M_alt 'P b c a'
_symmetry_cell_setting orthorhombic
_symmetry_space_group_name_Hall '-P 2ac 2ab'
_symmetry_space_group_name_H-M 'P b c a'
_atom_sites_solution_hydrogens geom
_atom_sites_solution_primary direct
_atom_sites_solution_secondary difmap
_audit_creation_method SHELXL-97
_cell_angle_alpha 90.00
_cell_angle_beta 90.00
_cell_angle_gamma 90.00
_cell_formula_units_Z 4
_cell_length_a 18.5406(5)
_cell_length_b 24.8594(6)
_cell_length_c 19.5832(5)
_cell_measurement_reflns_used 12665
_cell_measurement_temperature 123(2)
_cell_measurement_theta_max 27.03
_cell_measurement_theta_min 2.56
_cell_volume 9026.1(4)
_computing_structure_refinement 'SHELXL-97 (Sheldrick, 1997)'
_computing_structure_solution 'SHELXS-97 (Sheldrick, 1990)'
_diffrn_ambient_temperature 123(2)
_diffrn_measured_fraction_theta_full 0.992
_diffrn_measured_fraction_theta_max 0.992
_diffrn_measurement_device_type 'STOE IPDS2T'
_diffrn_radiation_monochromator graphite
_diffrn_radiation_source 'fine-focus sealed tube'
_diffrn_radiation_type MoK\a
_diffrn_radiation_wavelength 0.71073
_diffrn_reflns_av_R_equivalents 0.0631
_diffrn_reflns_av_sigmaI/netI 0.0646
_diffrn_reflns_limit_h_max 23
_diffrn_reflns_limit_h_min -22
_diffrn_reflns_limit_k_max 31
_diffrn_reflns_limit_k_min -29
_diffrn_reflns_limit_l_max 24
_diffrn_reflns_limit_l_min -24
_diffrn_reflns_number 58570
_diffrn_reflns_theta_full 26.78
_diffrn_reflns_theta_max 26.78
_diffrn_reflns_theta_min 2.74
_exptl_absorpt_coefficient_mu 0.455
_exptl_absorpt_correction_T_max 0.9433
_exptl_absorpt_correction_T_min 0.9391
_exptl_absorpt_correction_type integration
_exptl_absorpt_process_details 'STOE X-RED'
_exptl_crystal_colour orange-yellow
_exptl_crystal_density_diffrn 1.332
_exptl_crystal_density_method 'not measured'
_exptl_crystal_description block
_exptl_crystal_F_000 3816
_exptl_crystal_size_max 0.14
_exptl_crystal_size_mid 0.14
_exptl_crystal_size_min 0.13
_refine_diff_density_max 0.823
_refine_diff_density_min -0.385
_refine_diff_density_rms 0.052
_refine_ls_extinction_method none
_refine_ls_goodness_of_fit_ref 0.830
_refine_ls_hydrogen_treatment mixed
_refine_ls_matrix_type full
_refine_ls_number_parameters 517
_refine_ls_number_reflns 9562
_refine_ls_number_restraints 5
_refine_ls_restrained_S_all 0.856
_refine_ls_R_factor_all 0.0611
_refine_ls_R_factor_gt 0.0296
_refine_ls_shift/su_max 0.025
_refine_ls_shift/su_mean 0.003
_refine_ls_structure_factor_coef Fsqd
_refine_ls_weighting_details 'calc w=1/[\s^2^(Fo^2^)+(0.0214P)^2^+0.0000P] where P=(Fo^2^+2Fc^2^)/3'
_refine_ls_weighting_scheme calc
_refine_ls_wR_factor_gt 0.0475
_refine_ls_wR_factor_ref 0.0515
_reflns_number_gt 6466
_reflns_number_total 9562
_reflns_threshold_expression >2sigma(I)
_cod_data_source_file ja8b02902_si_002.cif
_cod_data_source_block 2745
_cod_depositor_comments
;
The following automatic conversions were performed:

data item '_exptl_absorpt_correction_type' value 'Integration' was
changed to 'integration' in accordance with the
/home/saulius/struct/COD-crude-data/automatic-downloads/DataCite-retrospective/ACS/depositions/lib/dictionaries/cif_core.dic
dictionary named 'cif_core.dic' version 2.4.2 last updated on
2011-04-26.

Automatic conversion script
Id: cif_fix_values 6909 2019-04-08 15:41:33Z antanas 
;
_cod_database_code 4132318

loop_
_symmetry_equiv_pos_as_xyz
'x, y, z'
'-x+1/2, -y, z+1/2'
'x+1/2, -y+1/2, -z'
'-x, y+1/2, -z+1/2'
'-x, -y, -z'
'x-1/2, y, -z-1/2'
'-x-1/2, y-1/2, z'
'x, -y-1/2, z-1/2'

loop_
_atom_site_label
_atom_site_type_symbol
_atom_site_fract_x
_atom_site_fract_y
_atom_site_fract_z
_atom_site_U_iso_or_equiv
_atom_site_adp_type
_atom_site_occupancy
_atom_site_symmetry_multiplicity
_atom_site_calc_flag
_atom_site_refinement_flags
C1 C -0.29019(11) -0.01595(8) -0.06214(10) 0.0216(5) Uani 1 1 d .
C2 C -0.23254(12) -0.02269(9) -0.10755(10) 0.0247(5) Uani 1 1 d .
H2A H -0.1999 -0.0521 -0.1093 0.030 Uiso 1 1 calc R
C3 C -0.23269(11) 0.02187(9) -0.14897(10) 0.0228(5) Uani 1 1 d .
C4 C -0.31332(12) -0.05284(9) -0.00619(10) 0.0255(5) Uani 1 1 d .
H4A H -0.2792 -0.0828 -0.0027 0.031 Uiso 1 1 calc R
H4B H -0.3616 -0.0668 -0.0162 0.031 Uiso 1 1 calc R
H4C H -0.3143 -0.0331 0.0371 0.031 Uiso 1 1 calc R
C5 C -0.18131(13) 0.03715(10) -0.20470(11) 0.0303(5) Uani 1 1 d .
H5C H -0.2083 0.0446 -0.2467 0.036 Uiso 1 1 calc R
H5B H -0.1475 0.0075 -0.2128 0.036 Uiso 1 1 calc R
H5A H -0.1544 0.0694 -0.1911 0.036 Uiso 1 1 calc R
C6 C -0.50413(12) 0.10437(8) -0.17440(10) 0.0216(5) Uani 1 1 d .
C7 C -0.48760(13) 0.12823(9) -0.23732(10) 0.0268(5) Uani 1 1 d .
H7A H -0.5209 0.1398 -0.2712 0.032 Uiso 1 1 calc R
C8 C -0.41392(13) 0.13161(8) -0.24023(9) 0.0265(5) Uani 1 1 d .
C9 C -0.57638(13) 0.08893(9) -0.14737(10) 0.0273(5) Uani 1 1 d .
H9A H -0.5791 0.0497 -0.1431 0.033 Uiso 1 1 calc R
H9B H -0.6139 0.1015 -0.1788 0.033 Uiso 1 1 calc R
H9C H -0.5836 0.1055 -0.1025 0.033 Uiso 1 1 calc R
C10 C -0.36588(14) 0.15309(11) -0.29544(10) 0.0361(6) Uani 1 1 d .
H10C H -0.3323 0.1794 -0.2759 0.043 Uiso 1 1 calc R
H10B H -0.3953 0.1705 -0.3306 0.043 Uiso 1 1 calc R
H10A H -0.3386 0.1234 -0.3159 0.043 Uiso 1 1 calc R
C11 C -0.33406(12) 0.18836(8) -0.00102(10) 0.0216(5) Uani 1 1 d .
C12 C -0.28037(11) 0.22047(8) -0.03062(11) 0.0259(5) Uani 1 1 d .
H12A H -0.2609 0.2529 -0.0127 0.031 Uiso 1 1 calc R
C13 C -0.26165(11) 0.19572(9) -0.09065(10) 0.0236(5) Uani 1 1 d .
C14 C -0.37661(13) 0.19766(9) 0.06285(11) 0.0298(5) Uani 1 1 d .
H14A H -0.4280 0.2001 0.0516 0.036 Uiso 1 1 calc R
H14B H -0.3609 0.2313 0.0843 0.036 Uiso 1 1 calc R
H14C H -0.3688 0.1677 0.0945 0.036 Uiso 1 1 calc R
C15 C -0.20811(13) 0.21262(10) -0.14374(12) 0.0328(6) Uani 1 1 d .
H15C H -0.2331 0.2189 -0.1871 0.039 Uiso 1 1 calc R
H15B H -0.1720 0.1842 -0.1497 0.039 Uiso 1 1 calc R
H15A H -0.1842 0.2458 -0.1291 0.039 Uiso 1 1 calc R
C16 C -0.39926(11) 0.05974(8) 0.06664(10) 0.0199(4) Uani 1 1 d U
C17 C -0.50227(12) 0.11371(8) 0.00527(9) 0.0189(4) Uani 1 1 d U
C18 C -0.01844(13) -0.00052(9) 0.18939(11) 0.0298(5) Uani 1 1 d .
H18A H 0.0040 -0.0366 0.1897 0.036 Uiso 1 1 calc R
H18B H -0.0668 -0.0037 0.1684 0.036 Uiso 1 1 calc R
C19 C -0.02556(13) 0.01980(9) 0.26121(11) 0.0295(5) Uani 1 1 d .
H19A H -0.0526 -0.0066 0.2892 0.035 Uiso 1 1 calc R
H19B H 0.0228 0.0245 0.2817 0.035 Uiso 1 1 calc R
C20 C -0.07403(14) 0.08992(9) 0.32805(10) 0.0306(5) Uani 1 1 d .
H20A H -0.0274 0.1004 0.3488 0.037 Uiso 1 1 calc R
H20B H -0.0964 0.0618 0.3569 0.037 Uiso 1 1 calc R
C21 C -0.12293(13) 0.13793(10) 0.32330(11) 0.0338(6) Uani 1 1 d .
H21A H -0.1696 0.1264 0.3036 0.041 Uiso 1 1 calc R
H21B H -0.1324 0.1516 0.3699 0.041 Uiso 1 1 calc R
C22 C 0.03395(14) 0.01542(10) 0.08298(11) 0.0352(6) Uani 1 1 d .
H22A H -0.0133 0.0103 0.0615 0.042 Uiso 1 1 calc R
H22B H 0.0595 -0.0191 0.0846 0.042 Uiso 1 1 calc R
H22C H 0.0622 0.0413 0.0563 0.042 Uiso 1 1 calc R
C23 C -0.03831(14) 0.20910(11) 0.31576(12) 0.0408(6) Uani 1 1 d .
H23A H 0.0039 0.1856 0.3203 0.049 Uiso 1 1 calc R
H23B H -0.0544 0.2205 0.3612 0.049 Uiso 1 1 calc R
H23C H -0.0254 0.2408 0.2886 0.049 Uiso 1 1 calc R
C24 C 0.13356(14) 0.12648(11) 0.23389(12) 0.0408(6) Uani 1 1 d .
H24A H 0.1225 0.1396 0.2799 0.049 Uiso 1 1 calc R
H24B H 0.1857 0.1285 0.2260 0.049 Uiso 1 1 calc R
H24C H 0.1175 0.0891 0.2295 0.049 Uiso 1 1 calc R
C25 C 0.11606(15) 0.21358(10) 0.19060(13) 0.0392(6) Uani 1 1 d .
H25A H 0.1687 0.2179 0.1841 0.047 Uiso 1 1 calc R
H25B H 0.1034 0.2271 0.2366 0.047 Uiso 1 1 calc R
C26 C 0.07638(15) 0.24510(10) 0.13762(12) 0.0397(6) Uani 1 1 d .
H26A H 0.0910 0.2834 0.1397 0.048 Uiso 1 1 calc R
H26B H 0.0881 0.2312 0.0916 0.048 Uiso 1 1 calc R
C27 C -0.03938(17) 0.26972(10) 0.10101(12) 0.0428(7) Uani 1 1 d .
H27A H -0.0349 0.2528 0.0555 0.051 Uiso 1 1 calc R
H27B H -0.0212 0.3071 0.0979 0.051 Uiso 1 1 calc R
C28 C -0.11585(18) 0.26970(11) 0.12318(14) 0.0483(8) Uani 1 1 d .
H28A H -0.1194 0.2834 0.1705 0.058 Uiso 1 1 calc R
H28B H -0.1444 0.2937 0.0932 0.058 Uiso 1 1 calc R
C29 C -0.20992(15) 0.21091(12) 0.15503(14) 0.0521(8) Uani 1 1 d .
H29A H -0.2444 0.2375 0.1378 0.062 Uiso 1 1 calc R
H29B H -0.2020 0.2169 0.2039 0.062 Uiso 1 1 calc R
H29C H -0.2292 0.1746 0.1479 0.062 Uiso 1 1 calc R
C30 C -0.21101(14) 0.03598(11) 0.17908(13) 0.0425(7) Uani 1 1 d .
H30A H -0.1994 -0.0017 0.1693 0.051 Uiso 1 1 calc R
H30B H -0.2633 0.0412 0.1764 0.051 Uiso 1 1 calc R
H30C H -0.1942 0.0452 0.2251 0.051 Uiso 1 1 calc R
C31 C -0.19577(13) 0.05512(10) 0.06271(11) 0.0351(6) Uani 1 1 d .
H31A H -0.2487 0.0503 0.0598 0.042 Uiso 1 1 calc R
H31B H -0.1725 0.0206 0.0506 0.042 Uiso 1 1 calc R
C32 C -0.17252(13) 0.09762(10) 0.01401(11) 0.0339(6) Uani 1 1 d .
H32A H -0.1906 0.0891 -0.0323 0.041 Uiso 1 1 calc R
H32B H -0.1931 0.1327 0.0280 0.041 Uiso 1 1 calc R
C33 C -0.07229(15) 0.14203(10) -0.03252(11) 0.0386(5) Uani 1 1 d .
H33A H -0.0853 0.1777 -0.0138 0.046 Uiso 1 1 calc R
H33B H -0.0967 0.1378 -0.0772 0.046 Uiso 1 1 calc R
C34 C 0.00728(15) 0.13857(12) -0.04183(11) 0.0480(7) Uani 1 1 d .
H34A H 0.0201 0.1030 -0.0610 0.058 Uiso 1 1 calc R
H34B H 0.0233 0.1665 -0.0745 0.058 Uiso 1 1 calc R
C35 C 0.11882(15) 0.14090(12) 0.01203(14) 0.0490(7) Uani 1 1 d .
H35C H 0.1417 0.1394 0.0571 0.059 Uiso 1 1 calc R
H35B H 0.1372 0.1720 -0.0132 0.059 Uiso 1 1 calc R
H35A H 0.1299 0.1079 -0.0133 0.059 Uiso 1 1 calc R
B B -0.30868(13) 0.10964(10) -0.15513(11) 0.0204(5) Uani 1 1 d .
H1 H -0.2716(11) 0.1218(8) -0.1965(10) 0.024 Uiso 1 1 d .
K K -0.04723(3) 0.134109(19) 0.14904(2) 0.02469(10) Uani 1 1 d .
Mo Mo -0.422819(9) 0.071746(7) -0.027520(8) 0.01643(4) Uani 1 1 d DU
N1 N -0.32451(9) 0.03014(7) -0.07538(8) 0.0191(4) Uani 1 1 d .
N2 N -0.28834(9) 0.05337(7) -0.12948(8) 0.0196(4) Uani 1 1 d .
N3 N -0.44336(9) 0.09447(7) -0.13986(8) 0.0197(4) Uani 1 1 d .
N4 N -0.38713(10) 0.11080(7) -0.18109(8) 0.0211(4) Uani 1 1 d .
N5 N -0.34690(9) 0.14552(7) -0.04070(7) 0.0194(4) Uani 1 1 d D
N6 N -0.30175(9) 0.15038(7) -0.09613(8) 0.0195(4) Uani 1 1 d .
O1 O -0.38601(8) 0.05421(7) 0.12578(7) 0.0304(4) Uani 1 1 d U
O2 O -0.54984(8) 0.14167(6) 0.02476(7) 0.0265(3) Uani 1 1 d U
O3 O 0.02453(8) 0.03524(6) 0.15033(7) 0.0273(4) Uani 1 1 d .
O4 O -0.06274(7) 0.06986(6) 0.26032(6) 0.0259(3) Uani 1 1 d .
O5 O -0.09458(9) 0.18077(6) 0.28284(7) 0.0330(4) Uani 1 1 d .
O6 O 0.09727(9) 0.15873(6) 0.18504(8) 0.0336(4) Uani 1 1 d .
O7 O 0.00130(9) 0.24042(6) 0.14975(8) 0.0340(4) Uani 1 1 d .
O8 O -0.14402(10) 0.21624(7) 0.11983(8) 0.0394(4) Uani 1 1 d .
O9 O -0.17630(8) 0.06981(7) 0.13040(7) 0.0345(4) Uani 1 1 d .
O10 O -0.09558(8) 0.10096(6) 0.01296(7) 0.0297(4) Uani 1 1 d .
O11 O 0.04211(10) 0.14576(7) 0.02006(8) 0.0407(4) Uani 1 1 d .
Si Si -0.5000 0.0000 0.0000 0.01778(17) Uani 1 2 d S

loop_
_atom_site_aniso_label
_atom_site_aniso_U_11
_atom_site_aniso_U_22
_atom_site_aniso_U_33
_atom_site_aniso_U_23
_atom_site_aniso_U_13
_atom_site_aniso_U_12
C1 0.0195(11) 0.0205(11) 0.0247(10) 0.0003(9) -0.0044(9) -0.0036(10)
C2 0.0220(12) 0.0207(12) 0.0313(11) -0.0010(9) -0.0004(9) 0.0033(10)
C3 0.0198(11) 0.0257(12) 0.0229(10) -0.0021(9) -0.0003(9) -0.0012(10)
C4 0.0224(12) 0.0235(12) 0.0306(11) 0.0072(9) -0.0010(9) 0.0018(10)
C5 0.0273(14) 0.0336(14) 0.0301(12) -0.0005(10) 0.0066(10) 0.0010(11)
C6 0.0241(12) 0.0162(11) 0.0244(10) -0.0041(8) -0.0041(9) 0.0009(10)
C7 0.0337(14) 0.0220(12) 0.0248(11) 0.0001(9) -0.0104(9) 0.0022(11)
C8 0.0382(15) 0.0234(11) 0.0179(9) 0.0011(8) -0.0030(9) -0.0001(11)
C9 0.0258(11) 0.0272(11) 0.0288(10) -0.0006(8) -0.0085(11) -0.0017(11)
C10 0.0457(16) 0.0432(15) 0.0195(11) 0.0086(10) -0.0020(10) -0.0009(13)
C11 0.0212(12) 0.0183(11) 0.0254(10) 0.0014(8) -0.0063(9) 0.0003(10)
C12 0.0244(12) 0.0208(11) 0.0325(11) 0.0007(10) -0.0076(10) -0.0059(9)
C13 0.0190(12) 0.0227(11) 0.0289(11) 0.0085(9) -0.0032(9) -0.0030(10)
C14 0.0305(13) 0.0273(13) 0.0316(12) -0.0080(10) 0.0002(10) -0.0047(11)
C15 0.0257(13) 0.0291(13) 0.0437(14) 0.0098(11) 0.0046(11) -0.0069(11)
C16 0.0157(10) 0.0226(12) 0.0214(7) -0.0005(8) 0.0016(7) -0.0023(9)
C17 0.0207(10) 0.0168(10) 0.0191(9) 0.0026(8) 0.0001(8) -0.0036(8)
C18 0.0338(14) 0.0226(12) 0.0329(11) 0.0032(10) 0.0008(10) -0.0013(11)
C19 0.0362(14) 0.0255(12) 0.0268(11) 0.0074(9) 0.0028(10) 0.0032(11)
C20 0.0376(13) 0.0350(12) 0.0191(10) 0.0034(8) 0.0039(10) 0.0057(12)
C21 0.0327(14) 0.0413(15) 0.0274(11) -0.0003(11) 0.0034(10) 0.0048(12)
C22 0.0458(16) 0.0326(14) 0.0273(12) -0.0032(10) 0.0053(11) 0.0007(12)
C23 0.0393(16) 0.0466(17) 0.0364(13) -0.0041(12) 0.0008(12) 0.0016(13)
C24 0.0398(16) 0.0437(16) 0.0387(13) 0.0011(12) -0.0049(12) 0.0033(13)
C25 0.0346(15) 0.0349(15) 0.0481(15) -0.0060(12) 0.0072(12) -0.0136(12)
C26 0.0477(16) 0.0275(13) 0.0441(13) -0.0005(10) 0.0153(13) -0.0111(14)
C27 0.071(2) 0.0244(13) 0.0327(13) 0.0030(10) -0.0090(13) 0.0009(14)
C28 0.069(2) 0.0255(15) 0.0500(16) -0.0040(12) -0.0241(15) 0.0117(15)
C29 0.0412(18) 0.058(2) 0.0566(17) -0.0152(15) -0.0146(14) 0.0138(15)
C30 0.0267(14) 0.0539(18) 0.0468(15) 0.0065(13) -0.0023(11) -0.0116(13)
C31 0.0272(13) 0.0425(16) 0.0355(12) -0.0084(11) -0.0059(10) -0.0042(12)
C32 0.0299(14) 0.0424(15) 0.0294(13) -0.0077(10) -0.0107(10) 0.0044(12)
C33 0.0493(15) 0.0406(13) 0.0258(10) 0.0059(10) -0.0067(12) -0.0004(14)
C34 0.0566(19) 0.0611(19) 0.0263(13) 0.0098(12) 0.0037(11) -0.0131(16)
C35 0.0383(17) 0.0512(18) 0.0574(18) 0.0073(14) 0.0055(13) -0.0069(15)
B 0.0222(14) 0.0209(13) 0.0180(11) 0.0043(9) 0.0022(10) -0.0026(11)
K 0.0297(3) 0.0203(2) 0.0241(2) 0.00234(19) -0.0040(2) -0.0008(2)
Mo 0.01629(7) 0.01612(7) 0.01687(7) 0.00150(8) -0.00015(8) -0.00267(9)
N1 0.0190(10) 0.0192(9) 0.0190(8) 0.0018(7) 0.0017(7) -0.0029(8)
N2 0.0187(9) 0.0223(9) 0.0178(8) 0.0018(7) 0.0020(7) -0.0012(8)
N3 0.0208(10) 0.0192(9) 0.0189(8) -0.0004(7) -0.0006(7) -0.0018(7)
N4 0.0241(10) 0.0217(10) 0.0176(8) 0.0031(7) 0.0002(7) -0.0007(8)
N5 0.0199(9) 0.0191(9) 0.0191(8) 0.0024(7) 0.0001(7) -0.0018(8)
N6 0.0191(9) 0.0184(9) 0.0210(8) 0.0055(7) 0.0012(7) -0.0022(8)
O1 0.0284(9) 0.0418(10) 0.0209(6) 0.0030(6) -0.0023(6) -0.0041(8)
O2 0.0260(8) 0.0258(8) 0.0277(7) 0.0013(7) 0.0040(7) 0.0020(6)
O3 0.0348(10) 0.0240(8) 0.0230(7) -0.0005(6) 0.0020(7) -0.0011(7)
O4 0.0318(9) 0.0258(7) 0.0202(6) 0.0016(6) -0.0001(6) 0.0049(8)
O5 0.0389(11) 0.0331(9) 0.0268(8) 0.0002(7) -0.0041(7) 0.0053(8)
O6 0.0357(10) 0.0312(9) 0.0339(8) 0.0016(7) -0.0033(7) -0.0078(8)
O7 0.0426(10) 0.0258(9) 0.0334(8) 0.0073(7) 0.0009(8) -0.0041(8)
O8 0.0455(12) 0.0318(10) 0.0409(9) -0.0066(8) -0.0088(8) 0.0088(9)
O9 0.0320(9) 0.0417(10) 0.0299(8) -0.0003(8) -0.0069(6) -0.0110(9)
O10 0.0281(9) 0.0333(9) 0.0276(8) 0.0012(6) -0.0031(6) 0.0026(7)
O11 0.0423(11) 0.0424(10) 0.0374(9) -0.0039(8) 0.0048(8) -0.0053(9)
Si 0.0174(4) 0.0164(4) 0.0196(3) 0.0014(3) -0.0003(3) -0.0024(4)

loop_
_atom_type_symbol
_atom_type_description
_atom_type_scat_dispersion_real
_atom_type_scat_dispersion_imag
_atom_type_scat_source
C C 0.0033 0.0016 'International Tables Vol C Tables 4.2.6.8 and 6.1.1.4'
H H 0.0000 0.0000 'International Tables Vol C Tables 4.2.6.8 and 6.1.1.4'
B B 0.0013 0.0007 'International Tables Vol C Tables 4.2.6.8 and 6.1.1.4'
K K 0.2009 0.2494 'International Tables Vol C Tables 4.2.6.8 and 6.1.1.4'
Mo Mo -1.6832 0.6857 'International Tables Vol C Tables 4.2.6.8 and 6.1.1.4'
N N 0.0061 0.0033 'International Tables Vol C Tables 4.2.6.8 and 6.1.1.4'
O O 0.0106 0.0060 'International Tables Vol C Tables 4.2.6.8 and 6.1.1.4'
Si Si 0.0817 0.0704 'International Tables Vol C Tables 4.2.6.8 and 6.1.1.4'

loop_
_geom_angle_atom_site_label_1
_geom_angle_atom_site_label_2
_geom_angle_atom_site_label_3
_geom_angle
_geom_angle_site_symmetry_3
N1 C1 C2 110.05(18) .
N1 C1 C4 122.20(19) .
C2 C1 C4 127.8(2) .
C3 C2 C1 106.09(19) .
C3 C2 H2A 127.0 .
C1 C2 H2A 127.0 .
N2 C3 C2 107.60(18) .
N2 C3 C5 123.02(19) .
C2 C3 C5 129.3(2) .
C1 C4 H4A 109.5 .
C1 C4 H4B 109.5 .
H4A C4 H4B 109.5 .
C1 C4 H4C 109.5 .
H4A C4 H4C 109.5 .
H4B C4 H4C 109.5 .
C3 C5 H5C 109.5 .
C3 C5 H5B 109.5 .
H5C C5 H5B 109.5 .
C3 C5 H5A 109.5 .
H5C C5 H5A 109.5 .
H5B C5 H5A 109.5 .
N3 C6 C7 109.78(19) .
N3 C6 C9 122.03(18) .
C7 C6 C9 128.15(19) .
C8 C7 C6 106.29(19) .
C8 C7 H7A 126.9 .
C6 C7 H7A 126.9 .
N4 C8 C7 107.76(18) .
N4 C8 C10 122.1(2) .
C7 C8 C10 130.11(19) .
C6 C9 H9A 109.5 .
C6 C9 H9B 109.5 .
H9A C9 H9B 109.5 .
C6 C9 H9C 109.5 .
H9A C9 H9C 109.5 .
H9B C9 H9C 109.5 .
C8 C10 H10C 109.5 .
C8 C10 H10B 109.5 .
H10C C10 H10B 109.5 .
C8 C10 H10A 109.5 .
H10C C10 H10A 109.5 .
H10B C10 H10A 109.5 .
N5 C11 C12 109.82(18) .
N5 C11 C14 120.92(19) .
C12 C11 C14 129.2(2) .
C13 C12 C11 106.19(19) .
C13 C12 H12A 126.9 .
C11 C12 H12A 126.9 .
N6 C13 C12 107.60(18) .
N6 C13 C15 122.8(2) .
C12 C13 C15 129.6(2) .
C11 C14 H14A 109.5 .
C11 C14 H14B 109.5 .
H14A C14 H14B 109.5 .
C11 C14 H14C 109.5 .
H14A C14 H14C 109.5 .
H14B C14 H14C 109.5 .
C13 C15 H15C 109.5 .
C13 C15 H15B 109.5 .
H15C C15 H15B 109.5 .
C13 C15 H15A 109.5 .
H15C C15 H15A 109.5 .
H15B C15 H15A 109.5 .
O1 C16 Mo 177.31(18) .
O2 C17 Mo 177.11(17) .
O3 C18 C19 110.14(18) .
O3 C18 K 50.26(10) .
C19 C18 K 82.85(13) .
O3 C18 H18A 109.6 .
C19 C18 H18A 109.6 .
K C18 H18A 159.8 .
O3 C18 H18B 109.6 .
C19 C18 H18B 109.6 .
K C18 H18B 81.0 .
H18A C18 H18B 108.1 .
O4 C19 C18 109.01(17) .
O4 C19 H19A 109.9 .
C18 C19 H19A 109.9 .
O4 C19 H19B 109.9 .
C18 C19 H19B 109.9 .
H19A C19 H19B 108.3 .
O4 C20 C21 107.91(17) .
O4 C20 H20A 110.1 .
C21 C20 H20A 110.1 .
O4 C20 H20B 110.1 .
C21 C20 H20B 110.1 .
H20A C20 H20B 108.4 .
O5 C21 C20 113.89(19) .
O5 C21 H21A 108.8 .
C20 C21 H21A 108.8 .
O5 C21 H21B 108.8 .
C20 C21 H21B 108.8 .
H21A C21 H21B 107.7 .
O3 C22 H22A 109.5 .
O3 C22 H22B 109.5 .
H22A C22 H22B 109.5 .
O3 C22 H22C 109.5 .
H22A C22 H22C 109.5 .
H22B C22 H22C 109.5 .
O5 C23 H23A 109.5 .
O5 C23 H23B 109.5 .
H23A C23 H23B 109.5 .
O5 C23 H23C 109.5 .
H23A C23 H23C 109.5 .
H23B C23 H23C 109.5 .
O6 C24 H24A 109.5 .
O6 C24 H24B 109.5 .
H24A C24 H24B 109.5 .
O6 C24 H24C 109.5 .
H24A C24 H24C 109.5 .
H24B C24 H24C 109.5 .
O6 C25 C26 109.4(2) .
O6 C25 H25A 109.8 .
C26 C25 H25A 109.8 .
O6 C25 H25B 109.8 .
C26 C25 H25B 109.8 .
H25A C25 H25B 108.3 .
O7 C26 C25 108.93(19) .
O7 C26 H26A 109.9 .
C25 C26 H26A 109.9 .
O7 C26 H26B 109.9 .
C25 C26 H26B 109.9 .
H26A C26 H26B 108.3 .
O7 C27 C28 108.1(2) .
O7 C27 K 49.23(11) .
C28 C27 K 83.18(15) .
O7 C27 H27A 110.1 .
C28 C27 H27A 110.1 .
K C27 H27A 80.5 .
O7 C27 H27B 110.1 .
C28 C27 H27B 110.1 .
K C27 H27B 159.1 .
H27A C27 H27B 108.4 .
O8 C28 C27 109.7(2) .
O8 C28 H28A 109.7 .
C27 C28 H28A 109.7 .
O8 C28 H28B 109.7 .
C27 C28 H28B 109.7 .
H28A C28 H28B 108.2 .
O8 C29 H29A 109.5 .
O8 C29 H29B 109.5 .
H29A C29 H29B 109.5 .
O8 C29 H29C 109.5 .
H29A C29 H29C 109.5 .
H29B C29 H29C 109.5 .
O9 C30 H30A 109.5 .
O9 C30 H30B 109.5 .
H30A C30 H30B 109.5 .
O9 C30 H30C 109.5 .
H30A C30 H30C 109.5 .
H30B C30 H30C 109.5 .
O9 C31 C32 109.99(19) .
O9 C31 H31A 109.7 .
C32 C31 H31A 109.7 .
O9 C31 H31B 109.7 .
C32 C31 H31B 109.7 .
H31A C31 H31B 108.2 .
O10 C32 C31 109.86(19) .
O10 C32 H32A 109.7 .
C31 C32 H32A 109.7 .
O10 C32 H32B 109.7 .
C31 C32 H32B 109.7 .
H32A C32 H32B 108.2 .
O10 C33 C34 109.6(2) .
O10 C33 H33A 109.7 .
C34 C33 H33A 109.7 .
O10 C33 H33B 109.7 .
C34 C33 H33B 109.7 .
H33A C33 H33B 108.2 .
O11 C34 C33 110.3(2) .
O11 C34 H34A 109.6 .
C33 C34 H34A 109.6 .
O11 C34 H34B 109.6 .
C33 C34 H34B 109.6 .
H34A C34 H34B 108.1 .
O11 C35 H35C 109.5 .
O11 C35 H35B 109.5 .
H35C C35 H35B 109.5 .
O11 C35 H35A 109.5 .
H35C C35 H35A 109.5 .
H35B C35 H35A 109.5 .
N2 B N4 110.94(18) .
N2 B N6 109.47(16) .
N4 B N6 108.27(17) .
N2 B H1 109.7(11) .
N4 B H1 109.9(11) .
N6 B H1 108.5(11) .
O4 K O8 121.92(5) .
O4 K O7 125.91(5) .
O8 K O7 60.89(5) .
O4 K O3 61.72(4) .
O8 K O3 162.89(5) .
O7 K O3 132.77(5) .
O4 K O6 91.57(4) .
O8 K O6 120.18(5) .
O7 K O6 59.35(5) .
O3 K O6 74.81(5) .
O4 K O9 71.92(4) .
O8 K O9 81.15(5) .
O7 K O9 142.01(5) .
O3 K O9 84.79(5) .
O6 K O9 158.30(5) .
O4 K O10 122.13(5) .
O8 K O10 79.73(5) .
O7 K O10 111.68(5) .
O3 K O10 84.64(4) .
O6 K O10 125.14(5) .
O9 K O10 58.54(4) .
O4 K O5 59.69(4) .
O8 K O5 72.92(5) .
O7 K O5 73.96(5) .
O3 K O5 118.16(4) .
O6 K O5 88.62(5) .
O9 K O5 94.68(5) .
O10 K O5 144.53(5) .
O4 K O11 141.40(5) .
O8 K O11 96.38(5) .
O7 K O11 74.81(5) .
O3 K O11 80.31(5) .
O6 K O11 70.78(5) .
O9 K O11 113.46(4) .
O10 K O11 55.72(4) .
O5 K O11 148.29(5) .
O4 K C18 43.01(5) .
O8 K C18 148.51(6) .
O7 K C18 149.30(5) .
O3 K C18 22.96(5) .
O6 K C18 90.35(5) .
O9 K C18 67.99(5) .
O10 K C18 89.02(5) .
O5 K C18 102.63(5) .
O11 K C18 101.37(5) .
O4 K C27 141.76(5) .
O8 K C27 42.62(6) .
O7 K C27 22.62(5) .
O3 K C27 145.99(6) .
O6 K C27 79.63(6) .
O9 K C27 122.06(6) .
O10 K C27 92.25(5) .
O5 K C27 82.79(5) .
O11 K C27 70.24(6) .
C18 K C27 168.56(7) .
C17 Mo C16 86.42(8) .
C17 Mo N1 173.02(7) .
C16 Mo N1 98.14(7) .
C17 Mo N3 93.41(7) .
C16 Mo N3 173.73(7) .
N1 Mo N3 81.48(6) .
C17 Mo N5 94.20(7) .
C16 Mo N5 95.25(7) .
N1 Mo N5 80.18(6) .
N3 Mo N5 78.50(6) .
C17 Mo Si 82.42(6) .
C16 Mo Si 78.47(6) .
N1 Mo Si 103.61(4) .
N3 Mo Si 107.73(4) .
N5 Mo Si 173.00(4) .
C1 N1 N2 106.05(16) .
C1 N1 Mo 133.25(13) .
N2 N1 Mo 120.71(12) .
C3 N2 N1 110.22(16) .
C3 N2 B 128.63(17) .
N1 N2 B 120.90(16) .
C6 N3 N4 106.65(15) .
C6 N3 Mo 131.89(14) .
N4 N3 Mo 120.41(12) .
C8 N4 N3 109.50(17) .
C8 N4 B 129.18(18) .
N3 N4 B 120.97(15) .
C11 N5 N6 106.25(16) .
C11 N5 Mo 132.06(13) .
N6 N5 Mo 121.65(12) .
C13 N6 N5 110.14(16) .
C13 N6 B 130.67(17) .
N5 N6 B 118.87(16) .
C18 O3 C22 110.67(17) .
C18 O3 K 106.78(12) .
C22 O3 K 110.83(13) .
C19 O4 C20 111.35(15) .
C19 O4 K 118.21(11) .
C20 O4 K 123.61(12) .
C23 O5 C21 112.97(17) .
C23 O5 K 112.03(13) .
C21 O5 K 107.72(12) .
C25 O6 C24 112.15(19) .
C25 O6 K 117.42(14) .
C24 O6 K 119.59(14) .
C26 O7 C27 111.56(19) .
C26 O7 K 113.17(13) .
C27 O7 K 108.15(14) .
C29 O8 C28 112.4(2) .
C29 O8 K 112.97(15) .
C28 O8 K 115.96(15) .
C31 O9 C30 110.95(18) .
C31 O9 K 117.93(13) .
C30 O9 K 127.85(13) .
C33 O10 C32 110.72(17) .
C33 O10 K 105.96(12) .
C32 O10 K 107.98(11) .
C34 O11 C35 110.8(2) .
C34 O11 K 117.50(15) .
C35 O11 K 128.59(15) .
Mo Si Mo 180.0 5_455

loop_
_geom_bond_atom_site_label_1
_geom_bond_atom_site_label_2
_geom_bond_distance
_geom_bond_site_symmetry_2
C1 N1 1.336(3) .
C1 C2 1.400(3) .
C1 C4 1.492(3) .
C2 C3 1.373(3) .
C2 H2A 0.9500 .
C3 N2 1.350(3) .
C3 C5 1.498(3) .
C4 H4A 0.9800 .
C4 H4B 0.9800 .
C4 H4C 0.9800 .
C5 H5C 0.9800 .
C5 H5B 0.9800 .
C5 H5A 0.9800 .
C6 N3 1.337(3) .
C6 C7 1.402(3) .
C6 C9 1.491(3) .
C7 C8 1.370(3) .
C7 H7A 0.9500 .
C8 N4 1.362(3) .
C8 C10 1.499(3) .
C9 H9A 0.9800 .
C9 H9B 0.9800 .
C9 H9C 0.9800 .
C10 H10C 0.9800 .
C10 H10B 0.9800 .
C10 H10A 0.9800 .
C11 N5 1.340(3) .
C11 C12 1.402(3) .
C11 C14 1.497(3) .
C12 C13 1.372(3) .
C12 H12A 0.9500 .
C13 N6 1.355(3) .
C13 C15 1.497(3) .
C14 H14A 0.9800 .
C14 H14B 0.9800 .
C14 H14C 0.9800 .
C15 H15C 0.9800 .
C15 H15B 0.9800 .
C15 H15A 0.9800 .
C16 O1 1.192(2) .
C16 Mo 1.9183(19) .
C17 O2 1.186(2) .
C17 Mo 1.916(2) .
C18 O3 1.418(3) .
C18 C19 1.500(3) .
C18 K 3.480(2) .
C18 H18A 0.9900 .
C18 H18B 0.9900 .
C19 O4 1.423(3) .
C19 H19A 0.9900 .
C19 H19B 0.9900 .
C20 O4 1.432(2) .
C20 C21 1.502(3) .
C20 H20A 0.9900 .
C20 H20B 0.9900 .
C21 O5 1.428(3) .
C21 H21A 0.9900 .
C21 H21B 0.9900 .
C22 O3 1.419(2) .
C22 H22A 0.9800 .
C22 H22B 0.9800 .
C22 H22C 0.9800 .
C23 O5 1.414(3) .
C23 H23A 0.9800 .
C23 H23B 0.9800 .
C23 H23C 0.9800 .
C24 O6 1.418(3) .
C24 H24A 0.9800 .
C24 H24B 0.9800 .
C24 H24C 0.9800 .
C25 O6 1.412(3) .
C25 C26 1.494(4) .
C25 H25A 0.9900 .
C25 H25B 0.9900 .
C26 O7 1.417(3) .
C26 H26A 0.9900 .
C26 H26B 0.9900 .
C27 O7 1.418(3) .
C27 C28 1.483(4) .
C27 K 3.503(3) .
C27 H27A 0.9900 .
C27 H27B 0.9900 .
C28 O8 1.429(3) .
C28 H28A 0.9900 .
C28 H28B 0.9900 .
C29 O8 1.409(3) .
C29 H29A 0.9800 .
C29 H29B 0.9800 .
C29 H29C 0.9800 .
C30 O9 1.425(3) .
C30 H30A 0.9800 .
C30 H30B 0.9800 .
C30 H30C 0.9800 .
C31 O9 1.422(3) .
C31 C32 1.487(3) .
C31 H31A 0.9900 .
C31 H31B 0.9900 .
C32 O10 1.429(3) .
C32 H32A 0.9900 .
C32 H32B 0.9900 .
C33 O10 1.422(3) .
C33 C34 1.489(4) .
C33 H33A 0.9900 .
C33 H33B 0.9900 .
C34 O11 1.385(3) .
C34 H34A 0.9900 .
C34 H34B 0.9900 .
C35 O11 1.436(3) .
C35 H35C 0.9800 .
C35 H35B 0.9800 .
C35 H35A 0.9800 .
B N2 1.533(3) .
B N4 1.541(3) .
B N6 1.542(3) .
B H1 1.10(2) .
K O4 2.7171(14) .
K O8 2.7779(17) .
K O7 2.7917(16) .
K O3 2.7949(16) .
K O6 2.8371(16) .
K O9 2.9009(16) .
K O10 2.9298(14) .
K O5 2.9970(15) .
K O11 3.0342(17) .
Mo N1 2.2958(17) .
Mo N3 2.3030(15) .
Mo N5 2.3263(17) .
Mo Si 2.34930(17) .
N1 N2 1.380(2) .
N3 N4 1.380(2) .
N5 N6 1.376(2) .
Si Mo 2.34938(17) 5_455

loop_
_geom_torsion_atom_site_label_1
_geom_torsion_atom_site_label_2
_geom_torsion_atom_site_label_3
_geom_torsion_atom_site_label_4
_geom_torsion
_geom_torsion_site_symmetry_4
N1 C1 C2 C3 0.6(2) .
C4 C1 C2 C3 -179.5(2) .
C1 C2 C3 N2 -0.6(2) .
C1 C2 C3 C5 177.2(2) .
N3 C6 C7 C8 1.0(2) .
C9 C6 C7 C8 -176.5(2) .
C6 C7 C8 N4 -0.3(2) .
C6 C7 C8 C10 179.4(2) .
N5 C11 C12 C13 0.8(2) .
C14 C11 C12 C13 -176.4(2) .
C11 C12 C13 N6 -0.8(2) .
C11 C12 C13 C15 178.8(2) .
O3 C18 C19 O4 63.6(2) .
K C18 C19 O4 20.66(15) .
O4 C20 C21 O5 -60.2(3) .
O6 C25 C26 O7 62.2(2) .
O7 C27 C28 O8 -66.5(2) .
K C27 C28 O8 -23.48(17) .
O9 C31 C32 O10 65.2(2) .
O10 C33 C34 O11 -60.8(3) .
O3 C18 K O4 -138.58(15) .
C19 C18 K O4 -14.84(11) .
O3 C18 K O8 146.83(12) .
C19 C18 K O8 -89.42(16) .
O3 C18 K O7 -55.53(16) .
C19 C18 K O7 68.21(17) .
C19 C18 K O3 123.7(2) .
O3 C18 K O6 -46.65(12) .
C19 C18 K O6 77.09(13) .
O3 C18 K O9 134.71(13) .
C19 C18 K O9 -101.55(14) .
O3 C18 K O10 78.49(12) .
C19 C18 K O10 -157.76(13) .
O3 C18 K O5 -135.31(12) .
C19 C18 K O5 -11.57(14) .
O3 C18 K O11 23.80(13) .
C19 C18 K O11 147.55(13) .
O3 C18 K C27 -18.0(3) .
C19 C18 K C27 105.7(3) .
O7 C27 K O4 54.44(19) .
C28 C27 K O4 -66.70(17) .
O7 C27 K O8 137.70(18) .
C28 C27 K O8 16.56(13) .
C28 C27 K O7 -121.1(2) .
O7 C27 K O3 -66.38(17) .
C28 C27 K O3 172.48(12) .
O7 C27 K O6 -24.78(14) .
C28 C27 K O6 -145.92(14) .
O7 C27 K O9 156.16(13) .
C28 C27 K O9 35.02(15) .
O7 C27 K O10 -150.12(15) .
C28 C27 K O10 88.74(14) .
O7 C27 K O5 65.14(14) .
C28 C27 K O5 -56.00(14) .
O7 C27 K O11 -97.93(15) .
C28 C27 K O11 140.93(15) .
O7 C27 K C18 -53.9(3) .
C28 C27 K C18 -175.1(2) .
O2 C17 Mo C16 105(3) .
O2 C17 Mo N1 -26(4) .
O2 C17 Mo N3 -68(3) .
O2 C17 Mo N5 10(3) .
O2 C17 Mo Si -176(100) .
O1 C16 Mo C17 -26(4) .
O1 C16 Mo N1 149(4) .
O1 C16 Mo N3 63(4) .
O1 C16 Mo N5 68(4) .
O1 C16 Mo Si -109(4) .
C2 C1 N1 N2 -0.4(2) .
C4 C1 N1 N2 179.73(18) .
C2 C1 N1 Mo 179.68(14) .
C4 C1 N1 Mo -0.2(3) .
C17 Mo N1 C1 173.8(5) .
C16 Mo N1 C1 43.22(19) .
N3 Mo N1 C1 -143.11(19) .
N5 Mo N1 C1 137.18(19) .
Si Mo N1 C1 -36.81(19) .
C17 Mo N1 N2 -6.2(7) .
C16 Mo N1 N2 -136.75(14) .
N3 Mo N1 N2 36.93(13) .
N5 Mo N1 N2 -42.79(13) .
Si Mo N1 N2 143.23(13) .
C2 C3 N2 N1 0.4(2) .
C5 C3 N2 N1 -177.52(19) .
C2 C3 N2 B 174.57(19) .
C5 C3 N2 B -3.3(3) .
C1 N1 N2 C3 0.0(2) .
Mo N1 N2 C3 179.95(13) .
C1 N1 N2 B -174.72(17) .
Mo N1 N2 B 5.3(2) .
N4 B N2 C3 124.7(2) .
N6 B N2 C3 -115.8(2) .
N4 B N2 N1 -61.6(2) .
N6 B N2 N1 57.8(2) .
C7 C6 N3 N4 -1.3(2) .
C9 C6 N3 N4 176.40(18) .
C7 C6 N3 Mo 166.66(14) .
C9 C6 N3 Mo -15.6(3) .
C17 Mo N3 C6 -33.67(19) .
C16 Mo N3 C6 -122.0(7) .
N1 Mo N3 C6 151.10(19) .
N5 Mo N3 C6 -127.27(19) .
Si Mo N3 C6 49.46(18) .
C17 Mo N3 N4 132.97(15) .
C16 Mo N3 N4 44.7(7) .
N1 Mo N3 N4 -42.26(14) .
N5 Mo N3 N4 39.37(14) .
Si Mo N3 N4 -143.91(13) .
C7 C8 N4 N3 -0.5(2) .
C10 C8 N4 N3 179.73(19) .
C7 C8 N4 B -173.6(2) .
C10 C8 N4 B 6.6(3) .
C6 N3 N4 C8 1.2(2) .
Mo N3 N4 C8 -168.50(13) .
C6 N3 N4 B 174.94(18) .
Mo N3 N4 B 5.3(2) .
N2 B N4 C8 -132.5(2) .
N6 B N4 C8 107.4(2) .
N2 B N4 N3 55.1(2) .
N6 B N4 N3 -65.0(2) .
C12 C11 N5 N6 -0.5(2) .
C14 C11 N5 N6 177.05(18) .
C12 C11 N5 Mo 177.10(14) .
C14 C11 N5 Mo -5.4(3) .
C17 Mo N5 C11 43.21(19) .
C16 Mo N5 C11 -43.57(19) .
N1 Mo N5 C11 -140.95(19) .
N3 Mo N5 C11 135.84(19) .
Si Mo N5 C11 -17.6(5) .
C17 Mo N5 N6 -139.54(14) .
C16 Mo N5 N6 133.67(14) .
N1 Mo N5 N6 36.30(14) .
N3 Mo N5 N6 -46.91(14) .
Si Mo N5 N6 159.6(3) .
C12 C13 N6 N5 0.6(2) .
C15 C13 N6 N5 -179.04(19) .
C12 C13 N6 B 173.9(2) .
C15 C13 N6 B -5.7(3) .
C11 N5 N6 C13 -0.1(2) .
Mo N5 N6 C13 -177.94(13) .
C11 N5 N6 B -174.31(17) .
Mo N5 N6 B 7.8(2) .
N2 B N6 C13 122.2(2) .
N4 B N6 C13 -116.7(2) .
N2 B N6 N5 -64.9(2) .
N4 B N6 N5 56.1(2) .
C19 C18 O3 C22 177.79(19) .
K C18 O3 C22 -120.72(18) .
C19 C18 O3 K -61.50(19) .
O4 K O3 C18 30.83(12) .
O8 K O3 C18 -76.2(2) .
O7 K O3 C18 145.01(12) .
O6 K O3 C18 131.11(13) .
O9 K O3 C18 -41.43(12) .
O10 K O3 C18 -100.24(12) .
O5 K O3 C18 51.11(13) .
O11 K O3 C18 -156.33(13) .
C27 K O3 C18 173.70(12) .
O4 K O3 C22 151.44(15) .
O8 K O3 C22 44.4(2) .
O7 K O3 C22 -94.37(15) .
O6 K O3 C22 -108.28(14) .
O9 K O3 C22 79.19(14) .
O10 K O3 C22 20.37(14) .
O5 K O3 C22 171.72(13) .
O11 K O3 C22 -35.72(14) .
C18 K O3 C22 120.6(2) .
C27 K O3 C22 -65.69(17) .
C18 C19 O4 C20 177.29(19) .
C18 C19 O4 K -30.6(2) .
C21 C20 O4 C19 -171.50(19) .
C21 C20 O4 K 38.1(2) .
O8 K O4 C19 161.30(14) .
O7 K O4 C19 -123.57(14) .
O3 K O4 C19 0.66(14) .
O6 K O4 C19 -71.14(14) .
O9 K O4 C19 94.51(14) .
O10 K O4 C19 63.07(15) .
O5 K O4 C19 -158.61(15) .
O11 K O4 C19 -10.70(17) .
C18 K O4 C19 17.70(14) .
C27 K O4 C19 -146.29(15) .
O8 K O4 C20 -50.22(17) .
O7 K O4 C20 24.91(17) .
O3 K O4 C20 149.14(17) .
O6 K O4 C20 77.35(16) .
O9 K O4 C20 -117.01(16) .
O10 K O4 C20 -148.45(15) .
O5 K O4 C20 -10.13(15) .
O11 K O4 C20 137.78(15) .
C18 K O4 C20 166.18(18) .
C27 K O4 C20 2.2(2) .
C20 C21 O5 C23 -73.7(2) .
C20 C21 O5 K 50.5(2) .
O4 K O5 C23 104.08(15) .
O8 K O5 C23 -110.79(15) .
O7 K O5 C23 -46.98(15) .
O3 K O5 C23 83.37(15) .
O6 K O5 C23 11.44(15) .
O9 K O5 C23 169.96(15) .
O10 K O5 C23 -151.98(14) .
O11 K O5 C23 -36.83(18) .
C18 K O5 C23 101.50(15) .
C27 K O5 C23 -68.27(15) .
O4 K O5 C21 -20.76(12) .
O8 K O5 C21 124.37(14) .
O7 K O5 C21 -171.81(14) .
O3 K O5 C21 -41.46(14) .
O6 K O5 C21 -113.39(13) .
O9 K O5 C21 45.13(13) .
O10 K O5 C21 83.18(15) .
O11 K O5 C21 -161.66(13) .
C18 K O5 C21 -23.34(14) .
C27 K O5 C21 166.89(14) .
C26 C25 O6 C24 179.7(2) .
C26 C25 O6 K -36.0(2) .
O4 K O6 C25 -125.83(15) .
O8 K O6 C25 3.07(16) .
O7 K O6 C25 5.91(14) .
O3 K O6 C25 174.07(15) .
O9 K O6 C25 -165.43(15) .
O10 K O6 C25 102.11(15) .
O5 K O6 C25 -66.21(15) .
O11 K O6 C25 89.25(15) .
C18 K O6 C25 -168.83(15) .
C27 K O6 C25 16.71(15) .
O4 K O6 C24 15.71(16) .
O8 K O6 C24 144.61(15) .
O7 K O6 C24 147.45(17) .
O3 K O6 C24 -44.39(15) .
O9 K O6 C24 -23.9(2) .
O10 K O6 C24 -116.35(15) .
O5 K O6 C24 75.33(16) .
O11 K O6 C24 -129.22(16) .
C18 K O6 C24 -27.30(16) .
C27 K O6 C24 158.25(16) .
C25 C26 O7 C27 179.84(19) .
C25 C26 O7 K -57.9(2) .
C28 C27 O7 C26 -171.5(2) .
K C27 O7 C26 125.08(18) .
C28 C27 O7 K 63.4(2) .
O4 K O7 C26 94.31(14) .
O8 K O7 C26 -155.57(15) .
O3 K O7 C26 11.60(16) .
O6 K O7 C26 27.24(13) .
O9 K O7 C26 -157.95(13) .
O10 K O7 C26 -91.73(14) .
O5 K O7 C26 125.36(14) .
O11 K O7 C26 -49.13(13) .
C18 K O7 C26 37.58(18) .
C27 K O7 C26 -124.1(2) .
O4 K O7 C27 -141.56(14) .
O8 K O7 C27 -31.44(14) .
O3 K O7 C27 135.73(14) .
O6 K O7 C27 151.37(16) .
O9 K O7 C27 -33.82(18) .
O10 K O7 C27 32.39(16) .
O5 K O7 C27 -110.51(15) .
O11 K O7 C27 75.00(15) .
C18 K O7 C27 161.71(15) .
C27 C28 O8 C29 165.8(2) .
C27 C28 O8 K 33.7(2) .
O4 K O8 C29 -17.36(17) .
O7 K O8 C29 -133.72(16) .
O3 K O8 C29 79.9(2) .
O6 K O8 C29 -130.92(15) .
O9 K O8 C29 44.80(15) .
O10 K O8 C29 104.23(15) .
O5 K O8 C29 -52.92(15) .
O11 K O8 C29 157.63(15) .
C18 K O8 C29 33.4(2) .
C27 K O8 C29 -150.96(18) .
O4 K O8 C28 114.53(16) .
O7 K O8 C28 -1.83(16) .
O3 K O8 C28 -148.18(19) .
O6 K O8 C28 0.97(18) .
O9 K O8 C28 176.69(17) .
O10 K O8 C28 -123.88(17) .
O5 K O8 C28 78.98(16) .
O11 K O8 C28 -70.48(16) .
C18 K O8 C28 165.32(16) .
C27 K O8 C28 -19.06(15) .
C32 C31 O9 C30 167.6(2) .
C32 C31 O9 K -31.2(2) .
O4 K O9 C31 -148.39(16) .
O8 K O9 C31 83.74(16) .
O7 K O9 C31 85.84(17) .
O3 K O9 C31 -86.47(16) .
O6 K O9 C31 -106.30(18) .
O10 K O9 C31 0.42(14) .
O5 K O9 C31 155.63(15) .
O11 K O9 C31 -9.41(17) .
C18 K O9 C31 -102.63(16) .
C27 K O9 C31 71.21(17) .
O4 K O9 C30 9.20(19) .
O8 K O9 C30 -118.66(19) .
O7 K O9 C30 -116.56(19) .
O3 K O9 C30 71.13(19) .
O6 K O9 C30 51.3(2) .
O10 K O9 C30 158.0(2) .
O5 K O9 C30 -46.78(19) .
O11 K O9 C30 148.19(19) .
C18 K O9 C30 54.96(19) .
C27 K O9 C30 -131.19(19) .
C34 C33 O10 C32 -170.38(19) .
C34 C33 O10 K 72.79(19) .
C31 C32 O10 C33 -179.05(18) .
C31 C32 O10 K -63.47(19) .
O4 K O10 C33 -174.40(13) .
O8 K O10 C33 64.21(14) .
O7 K O10 C33 11.38(15) .
O3 K O10 C33 -122.77(14) .
O6 K O10 C33 -55.60(15) .
O9 K O10 C33 150.06(15) .
O5 K O10 C33 103.99(15) .
O11 K O10 C33 -40.86(13) .
C18 K O10 C33 -145.35(14) .
C27 K O10 C33 23.28(14) .
O4 K O10 C32 66.94(14) .
O8 K O10 C32 -54.45(14) .
O7 K O10 C32 -107.28(14) .
O3 K O10 C32 118.57(14) .
O6 K O10 C32 -174.26(13) .
O9 K O10 C32 31.40(13) .
O5 K O10 C32 -14.67(17) .
O11 K O10 C32 -159.52(15) .
C18 K O10 C32 95.99(14) .
C27 K O10 C32 -95.38(14) .
C33 C34 O11 C35 178.3(2) .
C33 C34 O11 K 16.5(3) .
O4 K O11 C34 112.96(18) .
O8 K O11 C34 -60.22(18) .
O7 K O11 C34 -117.69(18) .
O3 K O11 C34 102.83(18) .
O6 K O11 C34 180.00(19) .
O9 K O11 C34 22.87(19) .
O10 K O11 C34 12.73(17) .
O5 K O11 C34 -127.80(18) .
C18 K O11 C34 93.63(18) .
C27 K O11 C34 -94.44(19) .
O4 K O11 C35 -45.1(2) .
O8 K O11 C35 141.7(2) .
O7 K O11 C35 84.3(2) .
O3 K O11 C35 -55.2(2) .
O6 K O11 C35 22.0(2) .
O9 K O11 C35 -135.2(2) .
O10 K O11 C35 -145.3(2) .
O5 K O11 C35 74.2(2) .
C18 K O11 C35 -64.4(2) .
C27 K O11 C35 107.5(2) .
C17 Mo Si Mo -135(2) 5_455
C16 Mo Si Mo -47(2) 5_455
N1 Mo Si Mo 48(2) 5_455
N3 Mo Si Mo 134(2) 5_455
N5 Mo Si Mo -74(2) 5_455
